data_9007923
loop_
_publ_author_name
'Nockemann, P.'
'Meyer, G.'

_publ_section_title
;
 Ammonium mercury(II) dichloride nitrate, (NH4)2HgCl2(NO3)2
;
_journal_name_full 'Acta Crystallographica, Section E'
_journal_page_first i68
_journal_page_last i69
_journal_paper_doi 10.1107/S1600536802011145
_journal_volume 58
_journal_year 2002
_chemical_formula_structural (NH4)2HgCl2(NO3)2
_chemical_formula_sum 'Cl2 Hg N4 O6'
_space_group_IT_number 62
_symmetry_space_group_name_Hall '-P 2ac 2n'
_symmetry_space_group_name_H-M 'P n m a'
_cell_angle_alpha 90
_cell_angle_beta 90
_cell_angle_gamma 90
_cell_length_a 15.5758
_cell_length_b 5.4976
_cell_length_c 11.2826
_cell_formula_units_Z 4
_cell_volume 966.124
_database_code_amcsd 0010381
_exptl_crystal_density_diffrn 2.912
_cod_original_formula_sum 'Hg Cl2 O6 N4'
_cod_database_code 9007923
_amcsd_formula_title (NH4)2HgCl2(NO3)2

loop_
_space_group_symop_operation_xyz
x,y,z
x,1/2-y,z
-x,1/2+y,-z
1/2-x,1/2+y,1/2+z
1/2+x,1/2-y,1/2-z
1/2+x,y,1/2-z
1/2-x,-y,1/2+z
-x,-y,-z

loop_
_atom_site_aniso_label
_atom_site_aniso_U_11
_atom_site_aniso_U_22
_atom_site_aniso_U_33
_atom_site_aniso_U_12
_atom_site_aniso_U_13
_atom_site_aniso_U_23
Hg1 0.03194 0.02901 0.02593 0.00000 -0.00203 0.00000
Cl1 0.05190 0.04180 0.02650 0.00000 -0.00670 0.00000
Cl2 0.05620 0.03980 0.02560 0.00000 -0.00280 0.00000
O1 0.02360 0.03200 0.08500 0.00000 0.00730 0.00000
O2 0.04010 0.03510 0.04150 0.01230 0.00120 -0.00100
O3 0.03970 0.05100 0.06800 -0.00050 0.00050 0.02850
O4 0.04500 0.06600 0.02700 0.00000 -0.00200 0.00000
N1 0.02900 0.02700 0.02500 0.00000 0.00250 0.00000
N2 0.02220 0.03000 0.03000 0.00000 -0.00120 0.00000
N3 0.05200 0.03300 0.02900 0.00000 -0.00400 0.00000
N4 0.04400 0.03200 0.03800 0.00000 -0.00780 0.00000

loop_
_atom_site_label
_atom_site_fract_x
_atom_site_fract_y
_atom_site_fract_z
_atom_site_U_iso_or_equiv
_atom_site_attached_hydrogens
Hg1 0.16981 0.75000 0.25566 0.02896 0
Cl1 0.14553 0.75000 0.05452 0.04010 0
Cl2 0.19354 0.75000 0.45760 0.04050 0
O1 0.20020 0.25000 0.25940 0.04660 0
O2 0.31904 0.05300 0.23960 0.03890 0
O3 0.01854 0.05450 0.31540 0.05300 0
O4 -0.00020 0.25000 0.15330 0.04610 0
N1 0.27990 0.25000 0.24620 0.02700 0
N2 0.01200 0.25000 0.26080 0.02730 0
N3 0.10480 0.25000 0.54740 0.03820 4
N4 0.42050 0.75000 0.40980 0.03780 4

loop_
_cod_related_entry_id
_cod_related_entry_database
_cod_related_entry_code
1 AMCSD 0010381
